data_2008048
loop_
_publ_author_name
'Gerkin, Roger E.'

_publ_section_title
;
 Dineopentylprehnitene (1,2,3,4-tetramethyl-5,6-dineopentylbenzene) at
 296 and 223K
;
_journal_issue 1
_journal_name_full 'Acta Crystallographica Section C'
_journal_page_first 79
_journal_page_last 82
_journal_paper_doi 10.1107/S010827019801141X
_journal_volume 55
_journal_year 1999
_chemical_formula_moiety 'C20 H34'
_chemical_formula_sum 'C20 H34'
_chemical_formula_weight 274.49
_chemical_name_common dineopentylprehnitene
_chemical_name_systematic ' ?'
_space_group_IT_number 15
_symmetry_cell_setting monoclinic
_symmetry_space_group_name_Hall '-C 2yc'
_symmetry_space_group_name_H-M 'C 1 2/c 1'
_cell_angle_alpha 90
_cell_angle_beta 106.060(10)
_cell_angle_gamma 90
_cell_formula_units_Z 8
_cell_length_a 30.439(2)
_cell_length_b 6.314(3)
_cell_length_c 19.663(3)
_cell_measurement_reflns_used 25
_cell_measurement_temperature 223
_cell_measurement_theta_max 16.4
_cell_measurement_theta_min 10.3
_cell_volume 3631.6(18)
_computing_cell_refinement 'MSC/AFC Diffractometer Control Software'
_computing_data_collection
;  MSC/AFC Diffractometer Control Software (Molecular Structure
Corporation,1988)
;
_computing_data_reduction 'TEXSAN (Molecular Structure Corporation, 1995)'
_computing_molecular_graphics 'ORTEPII (Johnson, 1976)'
_computing_publication_material TEXSAN
_computing_structure_refinement TEXSAN
_computing_structure_solution 'SHELXS86 (Sheldrick, 1985)'
_diffrn_ambient_temperature 223
_diffrn_measurement_device_type AFC5S
_diffrn_measurement_method '\w scans '
_diffrn_radiation_monochromator graphite
_diffrn_radiation_source 'X-ray tube'
_diffrn_radiation_type MoK\a
_diffrn_radiation_wavelength 0.71073
_diffrn_reflns_av_R_equivalents 0.080
_diffrn_reflns_limit_h_max 39
_diffrn_reflns_limit_h_min 0
_diffrn_reflns_limit_k_max 8
_diffrn_reflns_limit_k_min 0
_diffrn_reflns_limit_l_max 24
_diffrn_reflns_limit_l_min -25
_diffrn_reflns_number 4818
_diffrn_reflns_theta_max 27.56
_diffrn_reflns_theta_min 2.0
_diffrn_standards_decay_% 8.4
_diffrn_standards_interval_count 150
_diffrn_standards_number 6
_exptl_absorpt_coefficient_mu 0.055
_exptl_absorpt_correction_type none
_exptl_crystal_colour colorless
_exptl_crystal_density_diffrn 1.004
_exptl_crystal_density_meas ?
_exptl_crystal_description 'cut plate'
_exptl_crystal_F_000 1232
_exptl_crystal_size_max 0.35
_exptl_crystal_size_mid 0.35
_exptl_crystal_size_min 0.27
_refine_diff_density_max 0.44
_refine_diff_density_min -0.43
_refine_ls_extinction_method none
_refine_ls_goodness_of_fit_obs 1.80
_refine_ls_hydrogen_treatment 'H atoms fixed (see text)'
_refine_ls_matrix_type full
_refine_ls_number_parameters 181
_refine_ls_number_reflns 4194
_refine_ls_R_factor_gt 0.072
_refine_ls_shift/su_max '< 0.01'
_refine_ls_structure_factor_coef Fsqd
_refine_ls_weighting_details 'w = 1/ \s^2^(F^2^)'
_refine_ls_weighting_scheme calc
_refine_ls_wR_factor_obs 0.107
_reflns_number_gt 2064
_reflns_number_total 4194
_reflns_threshold_expression 'I > 2.0\s~I~'
_cod_data_source_file bk1414.cif
_cod_data_source_block II
_cod_depositor_comments
;
The following automatic conversions were performed:
'_symmetry_cell_setting' value 'Monoclinic' changed to 'monoclinic'
according to '/home/saulius/struct/CIF-dictionaries/cif_core.dic'
dictionary named 'cif_core.dic' version 2.4.1 from 2010-06-29.

Automatic conversion script
Id: cif_fix_enum 1527 2010-12-29 10:47:43Z saulius 

The following automatic conversions were performed:

'_atom_site_adp_type' tag value 'Uij' was replaced with 'Uani' value
20 times.

Automatic conversion script
Id: cif_fix_values 1646 2011-03-28 12:23:43Z adriana 

The following automatic conversions were performed:

'_exptl_crystal_density_meas' value 'none' was changed to '?' - the
value is perceived as not measured.

Automatic conversion script
Id: cif_fix_values 3008 2015-01-20 13:52:24Z robertas 

The following automatic conversions were performed:

'_refine_ls_weighting_scheme' value '1/ \s^2^(F^2^)' was changed to
'calc'. New tag '_refine_ls_weighting_details' was created. The value
of the new tag was set to 'w = 1/ \s^2^(F^2^)'.

Automatic conversion script
Id: cif_fix_values 3143 2015-03-26 13:38:13Z robertas 
;
_cod_original_cell_volume 3632(2)
_cod_original_sg_symbol_H-M 'C 2/c'
_cod_original_formula_sum 'C20 H34 '
_cod_database_code 2008048

loop_
_symmetry_equiv_pos_as_xyz
'x, y, z'
'-x, y, 1/2-z'
'-x, -y, -z'
'x,  -y, 1/2+z'
'1/2+x, 1/2+y, z'
'1/2-x, 1/2+y, 1/2-z'
'1/2-x, 1/2-y, -z'
'1/2+x, 1/2-y, 1/2+z'

loop_
_atom_site_label
_atom_site_fract_x
_atom_site_fract_y
_atom_site_fract_z
_atom_site_U_iso_or_equiv
_atom_site_adp_type
_atom_site_calc_flag
_atom_site_calc_attached_atom
C1 0.17661(8) 0.0668(4) 0.05230(10) 0.0346(7) Uani ? ?
C2 0.22060(8) 0.1430(4) 0.08240(10) 0.0366(7) Uani ? ?
C3 0.22691(8) 0.3256(4) 0.12460(10) 0.0380(7) Uani ? ?
C4 0.18955(8) 0.4164(4) 0.14210(10) 0.0371(7) Uani ? ?
C5 0.14577(8) 0.3343(4) 0.11510(10) 0.0337(7) Uani ? ?
C6 0.13872(7) 0.1657(4) 0.06550(10) 0.0330(7) Uani ? ?
C7 0.17165(9) -0.1342(4) 0.00780(10) 0.0540(9) Uani ? ?
C8 0.26158(9) 0.0348(4) 0.06780(10) 0.0552(9) Uani ? ?
C9 0.27378(8) 0.4237(4) 0.15240(10) 0.0577(9) Uani ? ?
C10 0.19876(9) 0.6147(4) 0.18800(10) 0.0533(8) Uani ? ?
C11 0.10598(8) 0.4146(4) 0.14140(10) 0.0411(7) Uani ? ?
C12 0.09043(7) 0.0994(4) 0.02390(10) 0.0388(7) Uani ? ?
C13 0.09959(8) 0.3059(4) 0.20940(10) 0.0438(8) Uani ? ?
C14 0.06988(8) 0.2130(4) -0.04860(10) 0.0440(8) Uani ? ?
C15 0.13806(9) 0.3634(4) 0.27500(10) 0.0578(9) Uani ? ?
C16 0.05433(9) 0.3848(5) 0.21970(10) 0.0730(10) Uani ? ?
C17 0.09817(9) 0.0655(5) 0.20260(10) 0.0614(10) Uani ? ?
C18 0.06520(10) 0.4497(5) -0.03940(10) 0.0820(10) Uani ? ?
C19 0.02314(10) 0.1224(6) -0.08160(10) 0.0930(10) Uani ? ?
C20 0.09950(10) 0.1834(6) -0.09880(10) 0.1010(10) Uani ? ?
H7A 0.1392 -0.1719 -0.0096 0.0649 Uiso calc C7
H7B 0.1842 -0.1100 -0.0324 0.0649 Uiso calc C7
H7C 0.1884 -0.2500 0.0370 0.0649 Uiso calc C7
H8A 0.2539 -0.1125 0.0539 0.0663 Uiso calc C8
H8B 0.2700 0.1092 0.0295 0.0663 Uiso calc C8
H8C 0.2874 0.0380 0.1107 0.0663 Uiso calc C8
H9A 0.2967 0.3285 0.1425 0.0692 Uiso calc C9
H9B 0.2745 0.5598 0.1287 0.0692 Uiso calc C9
H9C 0.2803 0.4457 0.2034 0.0692 Uiso calc C9
H10A 0.1697 0.6727 0.1921 0.0639 Uiso calc C10
H10B 0.2142 0.7203 0.1662 0.0639 Uiso calc C10
H10C 0.2183 0.5786 0.2351 0.0639 Uiso calc C10
H11A 0.1107 0.5663 0.1513 0.0494 Uiso calc C11
H11B 0.0778 0.3938 0.1032 0.0494 Uiso calc C11
H12A 0.0701 0.1271 0.0537 0.0466 Uiso calc C12
H12B 0.0910 -0.0529 0.0146 0.0466 Uiso calc C12
H15A 0.1674 0.3189 0.2682 0.0694 Uiso calc C15
H15B 0.1383 0.5168 0.2824 0.0694 Uiso calc C15
H15C 0.1332 0.2910 0.3163 0.0694 Uiso calc C15
H16A 0.0554 0.5393 0.2250 0.0878 Uiso calc C16
H16B 0.0494 0.3201 0.2623 0.0878 Uiso calc C16
H16C 0.0292 0.3459 0.1785 0.0878 Uiso calc C16
H17A 0.0951 0.0029 0.2467 0.0737 Uiso calc C17
H17B 0.1265 0.0152 0.1937 0.0737 Uiso calc C17
H17C 0.0721 0.0238 0.1633 0.0737 Uiso calc C17
H18A 0.0950 0.5088 -0.0138 0.0984 Uiso calc C18
H18B 0.0431 0.4763 -0.0125 0.0984 Uiso calc C18
H18C 0.0547 0.5169 -0.0860 0.0984 Uiso calc C18
H19A 0.0035 0.1488 -0.0506 0.1112 Uiso calc C19
H19B 0.0099 0.1899 -0.1277 0.1112 Uiso calc C19
H19C 0.0256 -0.0305 -0.0883 0.1112 Uiso calc C19
H20A 0.0862 0.2624 -0.1425 0.1210 Uiso calc C20
H20B 0.1010 0.0329 -0.1097 0.1210 Uiso calc C20
H20C 0.1303 0.2368 -0.0763 0.1210 Uiso calc C20

loop_
_atom_site_aniso_label
_atom_site_aniso_U_11
_atom_site_aniso_U_22
_atom_site_aniso_U_33
_atom_site_aniso_U_12
_atom_site_aniso_U_13
_atom_site_aniso_U_23
C1 0.047(2) 0.0280(10) 0.0320(10) 0.0010(10) 0.0160(10) 0.0010(10)
C2 0.040(2) 0.037(2) 0.0360(10) 0.0060(10) 0.0160(10) 0.0110(10)
C3 0.0340(10) 0.040(2) 0.0380(10) -0.0010(10) 0.0060(10) 0.0130(10)
C4 0.045(2) 0.0300(10) 0.0330(10) -0.0040(10) 0.0050(10) 0.0010(10)
C5 0.0390(10) 0.0330(10) 0.0290(10) 0.0040(10) 0.0090(10) 0.0020(10)
C6 0.0370(10) 0.0320(10) 0.0300(10) -0.0040(10) 0.0100(10) 0.0020(10)
C7 0.064(2) 0.045(2) 0.058(2) 0.006(2) 0.0250(10) -0.0070(10)
C8 0.052(2) 0.060(2) 0.058(2) 0.015(2) 0.0240(10) 0.0110(10)
C9 0.050(2) 0.061(2) 0.060(2) -0.010(2) 0.0110(10) 0.013(2)
C10 0.063(2) 0.042(2) 0.051(2) -0.009(2) 0.0110(10) -0.0080(10)
C11 0.0420(10) 0.043(2) 0.0360(10) 0.0080(10) 0.0050(10) -0.0040(10)
C12 0.0430(10) 0.038(2) 0.0370(10) -0.0030(10) 0.0140(10) -0.0030(10)
C13 0.038(2) 0.056(2) 0.0380(10) 0.0050(10) 0.0130(10) -0.0040(10)
C14 0.042(2) 0.049(2) 0.0380(10) -0.0070(10) 0.0080(10) -0.0020(10)
C15 0.060(2) 0.073(2) 0.0390(10) 0.000(2) 0.0120(10) 0.001(2)
C16 0.056(2) 0.109(3) 0.061(2) 0.014(2) 0.0270(10) -0.004(2)
C17 0.080(2) 0.064(2) 0.046(2) -0.010(2) 0.027(2) 0.004(2)
C18 0.112(3) 0.062(2) 0.052(2) 0.005(2) -0.010(2) 0.010(2)
C19 0.081(2) 0.102(3) 0.068(2) -0.036(2) -0.023(2) 0.021(2)
C20 0.105(3) 0.157(4) 0.048(2) 0.045(3) 0.033(2) 0.036(2)

loop_
_atom_type_symbol
_atom_type_scat_dispersion_real
_atom_type_scat_dispersion_imag
_atom_type_scat_source
H 0 0 'Stewart, Davidson & Simpson (1965)'
C .003 .002 'Creagh & McAuley (1992)'

loop_
_geom_angle_atom_site_label_1
_geom_angle_atom_site_label_2
_geom_angle_atom_site_label_3
_geom_angle
_geom_angle_publ_flag
C2 C1 C6 120.8(2) no
C2 C1 C7 117.6(2) no
C6 C1 C7 121.5(2) no
C1 C2 C3 119.7(2) no
C1 C2 C8 120.5(2) no
C3 C2 C8 119.8(2) no
C2 C3 C4 119.7(2) no
C2 C3 C9 120.8(2) no
C4 C3 C9 119.5(2) no
C3 C4 C5 120.7(2) no
C3 C4 C10 117.0(2) no
C5 C4 C10 122.2(2) no
C4 C5 C6 119.2(2) no
C4 C5 C11 120.8(2) no
C6 C5 C11 119.9(2) no
C1 C6 C5 119.2(2) no
C1 C6 C12 119.9(2) no
C5 C6 C12 120.9(2) no
C1 C7 H7A 109.5 no
C1 C7 H7B 109.5 no
C1 C7 H7C 109.5 no
H7A C7 H7B 109.5 no
H7A C7 H7C 109.5 no
H7B C7 H7C 109.5 no
C2 C8 H8A 109.5 no
C2 C8 H8B 109.5 no
C2 C8 H8C 109.5 no
H8A C8 H8B 109.5 no
H8A C8 H8C 109.5 no
H8B C8 H8C 109.4 no
C3 C9 H9A 109.3 no
C3 C9 H9B 109.3 no
C3 C9 H9C 109.5 no
H9A C9 H9B 109.4 no
H9A C9 H9C 109.7 no
H9B C9 H9C 109.7 no
C4 C10 H10B 109.4 no
C4 C10 H10C 109.5 no
C4 C10 H10A 109.5 no
H10B C10 H10C 109.5 no
H10B C10 H10A 109.5 no
H10C C10 H10A 109.5 no
C5 C11 C13 116.2(2) yes
C5 C11 H11B 107.7 no
C5 C11 H11A 107.7 no
C13 C11 H11B 107.8 no
C13 C11 H11A 107.8 no
H11B C11 H11A 109.5 no
C6 C12 C14 116.5(2) yes
C6 C12 H12B 107.7 no
C6 C12 H12A 107.7 no
C14 C12 H12B 107.7 no
C14 C12 H12A 107.7 no
H12B C12 H12A 109.5 no
C11 C13 C15 111.7(2) yes
C11 C13 C16 107.5(2) yes
C11 C13 C17 111.8(2) yes
C15 C13 C16 108.6(2) no
C15 C13 C17 107.9(2) no
C16 C13 C17 109.3(2) no
C12 C14 C18 111.8(2) yes
C12 C14 C19 108.2(2) yes
C12 C14 C20 112.1(2) yes
C18 C14 C19 108.5(3) no
C18 C14 C20 106.8(3) no
C19 C14 C20 109.4(2) no
C13 C15 H15B 109.5 no
C13 C15 H15C 109.4 no
C13 C15 H15A 109.4 no
H15B C15 H15C 109.5 no
H15B C15 H15A 109.5 no
H15C C15 H15A 109.4 no
C13 C16 H16B 109.5 no
C13 C16 H16C 109.5 no
C13 C16 H16A 109.4 no
H16B C16 H16C 109.5 no
H16B C16 H16A 109.4 no
H16C C16 H16A 109.5 no
C13 C17 H17B 109.5 no
C13 C17 H17C 109.5 no
C13 C17 H17A 109.4 no
H17B C17 H17C 109.5 no
H17B C17 H17A 109.4 no
H17C C17 H17A 109.5 no
C14 C18 H18B 109.5 no
C14 C18 H18C 109.5 no
C14 C18 H18A 109.4 no
H18B C18 H18C 109.5 no
H18B C18 H18A 109.5 no
H18C C18 H18A 109.4 no
C14 C19 H19B 109.5 no
C14 C19 H19C 109.5 no
C14 C19 H19A 109.5 no
H19B C19 H19C 109.4 no
H19B C19 H19A 109.5 no
H19C C19 H19A 109.5 no
C14 C20 H20B 109.5 no
C14 C20 H20C 109.4 no
C14 C20 H20A 109.4 no
H20B C20 H20C 109.5 no
H20B C20 H20A 109.6 no
H20C C20 H20A 109.4 no

loop_
_geom_bond_atom_site_label_1
_geom_bond_atom_site_label_2
_geom_bond_site_symmetry_1
_geom_bond_site_symmetry_2
_geom_bond_distance
_geom_bond_publ_flag
C1 C2 ? ? 1.391(3) no
C1 C6 ? ? 1.398(3) no
C1 C7 ? ? 1.525(3) no
C2 C3 ? ? 1.402(3) no
C2 C8 ? ? 1.518(3) no
C3 C4 ? ? 1.400(3) no
C3 C9 ? ? 1.512(3) no
C4 C5 ? ? 1.391(3) no
C4 C10 ? ? 1.523(3) no
C5 C6 ? ? 1.419(3) no
C5 C11 ? ? 1.528(3) yes
C6 C12 ? ? 1.530(3) yes
C7 H7A ? ? 0.980 no
C7 H7B ? ? 0.980 no
C7 H7C ? ? 0.980 no
C8 H8A ? ? 0.979 no
C8 H8B ? ? 0.980 no
C8 H8C ? ? 0.981 no
C9 H9A ? ? 0.981 no
C9 H9B ? ? 0.980 no
C9 H9C ? ? 0.977 no
C10 H10B ? ? 0.980 no
C10 H10C ? ? 0.980 no
C10 H10A ? ? 0.980 no
C11 C13 ? ? 1.562(3) yes
C11 H11B ? ? 0.980 no
C11 H11A ? ? 0.980 no
C12 C14 ? ? 1.563(3) yes
C12 H12B ? ? 0.980 no
C12 H12A ? ? 0.980 no
C13 C15 ? ? 1.527(3) yes
C13 C16 ? ? 1.530(3) yes
C13 C17 ? ? 1.523(4) yes
C14 C18 ? ? 1.516(4) yes
C14 C19 ? ? 1.504(3) yes
C14 C20 ? ? 1.520(3) yes
C15 H15B ? ? 0.979 no
C15 H15C ? ? 0.980 no
C15 H15A ? ? 0.980 no
C16 H16B ? ? 0.980 no
C16 H16C ? ? 0.980 no
C16 H16A ? ? 0.981 no
C17 H17B ? ? 0.980 no
C17 H17C ? ? 0.979 no
C17 H17A ? ? 0.980 no
C18 H18B ? ? 0.980 no
C18 H18C ? ? 0.980 no
C18 H18A ? ? 0.980 no
C19 H19B ? ? 0.981 no
C19 H19C ? ? 0.980 no
C19 H19A ? ? 0.980 no
C20 H20B ? ? 0.978 no
C20 H20C ? ? 0.981 no
C20 H20A ? ? 0.980 no
